data_4063253
loop_
_publ_author_name
'Cheryl J. Bourgeois'
'Hui Huang'
'Roman B. Larichev'
'Lev N. Zakharov'
'Arnold L. Rheingold'
'Russell P. Hughes'

_publ_section_title
;
 Variable-Temperature NMR Determination of the Barriers to Rotation
 about the Ir-C \s-Bond in a Series of Primary Perfluoroalkyl Iridium
 Complexes [IrCp*{(CF2)nCF3}(PMe3)2]+X- [n \\db 1, 2, 3, 5, 7, 9, 11; X
 \\db I, OTf]
;
_journal_name_full Organometallics
_journal_page_first 264
_journal_page_last 271
_journal_paper_doi 10.1021/om060822q
_journal_volume 26
_journal_year 2007
_chemical_formula_sum 'C23 H24 F21 I Ir P'
_chemical_formula_weight 1049.49
_chemical_name_systematic
; 

 ? 

;
_space_group_IT_number 14
_symmetry_cell_setting monoclinic
_symmetry_space_group_name_Hall '-P 2yn'
_symmetry_space_group_name_H-M 'P 1 21/n 1'
_atom_sites_solution_hydrogens geom
_atom_sites_solution_primary direct
_atom_sites_solution_secondary difmap
_audit_creation_method SHELXL-97
_cell_angle_alpha 90.00
_cell_angle_beta 111.080(9)
_cell_angle_gamma 90.00
_cell_formula_units_Z 8
_cell_length_a 24.772(9)
_cell_length_b 9.545(3)
_cell_length_c 28.600(10)
_cell_measurement_reflns_used 9899
_cell_measurement_temperature 213(2)
_cell_measurement_theta_max 28.15
_cell_measurement_theta_min 2.27
_cell_volume 6310(4)
_computing_cell_refinement 'Bruker SMART'
_computing_data_collection 'Bruker SMART'
_computing_data_reduction 'Bruker SAINT'
_computing_molecular_graphics 'Bruker SHELXTL'
_computing_publication_material 'Bruker SHELXTL'
_computing_structure_refinement 'SHELXL-97 (Sheldrick, 1997)'
_computing_structure_solution 'SHELXS-97 (Sheldrick, 1990)'
_diffrn_ambient_temperature 213(2)
_diffrn_measured_fraction_theta_full 0.999
_diffrn_measured_fraction_theta_max 0.999
_diffrn_measurement_device_type 'CCD area detector'
_diffrn_measurement_method 'phi and omega scans'
_diffrn_radiation_monochromator graphite
_diffrn_radiation_source 'fine-focus sealed tube'
_diffrn_radiation_type MoK\a
_diffrn_radiation_wavelength 0.71073
_diffrn_reflns_av_R_equivalents 0.0409
_diffrn_reflns_av_sigmaI/netI 0.0402
_diffrn_reflns_limit_h_max 28
_diffrn_reflns_limit_h_min -26
_diffrn_reflns_limit_k_max 10
_diffrn_reflns_limit_k_min -10
_diffrn_reflns_limit_l_max 32
_diffrn_reflns_limit_l_min -32
_diffrn_reflns_number 34625
_diffrn_reflns_theta_full 24.00
_diffrn_reflns_theta_max 24.00
_diffrn_reflns_theta_min 1.36
_exptl_absorpt_coefficient_mu 5.401
_exptl_absorpt_correction_T_max 0.7376
_exptl_absorpt_correction_T_min 0.2941
_exptl_absorpt_correction_type empirical
_exptl_absorpt_process_details sadabs
_exptl_crystal_colour dark-yellow
_exptl_crystal_density_diffrn 2.209
_exptl_crystal_density_meas 0
_exptl_crystal_density_method 'not measured'
_exptl_crystal_description plate
_exptl_crystal_F_000 3968
_exptl_crystal_size_max 0.30
_exptl_crystal_size_mid 0.30
_exptl_crystal_size_min 0.06
_refine_diff_density_max 2.254
_refine_diff_density_min -1.598
_refine_diff_density_rms 0.225
_refine_ls_extinction_method none
_refine_ls_goodness_of_fit_ref 1.101
_refine_ls_hydrogen_treatment mixed
_refine_ls_matrix_type full
_refine_ls_number_parameters 514
_refine_ls_number_reflns 9896
_refine_ls_number_restraints 47
_refine_ls_restrained_S_all 1.099
_refine_ls_R_factor_all 0.0722
_refine_ls_R_factor_gt 0.0615
_refine_ls_shift/su_max 0.835
_refine_ls_shift/su_mean 0.073
_refine_ls_structure_factor_coef Fsqd
_refine_ls_weighting_details 'calc w=1/[\s^2^(Fo^2^)+(0.1200P)^2^+50.0000P] where P=(Fo^2^+2Fc^2^)/3'
_refine_ls_weighting_scheme calc
_refine_ls_wR_factor_gt 0.1810
_refine_ls_wR_factor_ref 0.1933
_reflns_number_gt 8373
_reflns_number_total 9896
_reflns_threshold_expression >2sigma(I)
_cod_depositor_comments
;
The following automatic conversions were performed:
'_symmetry_cell_setting' value 'Monoclinic' changed to 'monoclinic'
according to '/home/saulius/struct/CIF-dictionaries/cif_core.dic'
dictionary named 'cif_core.dic' version 2.4.1 from 2010-06-29.

Automatic conversion script
Id: cif_fix_enum 1527 2010-12-29 10:47:43Z saulius 
;
_cod_original_sg_symbol_H-M P2(1)/n
_cod_database_code 4063253

loop_
_symmetry_equiv_pos_as_xyz
'x, y, z'
'-x+1/2, y+1/2, -z+1/2'
'-x, -y, -z'
'x-1/2, -y-1/2, z-1/2'

loop_
_atom_site_label
_atom_site_type_symbol
_atom_site_fract_x
_atom_site_fract_y
_atom_site_fract_z
_atom_site_U_iso_or_equiv
_atom_site_adp_type
_atom_site_occupancy
_atom_site_symmetry_multiplicity
_atom_site_calc_flag
_atom_site_refinement_flags
Ir1 Ir 0.137372(10) 0.12130(3) -0.033696(9) 0.03434(7) Uani 1 1 d .
Ir1' Ir -0.123444(10) 0.56578(3) -0.252446(9) 0.03308(7) Uani 1 1 d .
I1 I 0.11971(2) 0.03215(6) 0.048682(18) 0.05498(15) Uani 1 1 d .
I1' I -0.11286(3) 0.33919(5) -0.19413(2) 0.06067(17) Uani 1 1 d .
P1 P 0.08004(8) 0.30844(19) -0.03608(7) 0.0423(5) Uani 1 1 d .
P1' P -0.12665(9) 0.4189(2) -0.31561(7) 0.0484(5) Uani 1 1 d .
F1 F 0.20734(17) 0.2836(5) 0.05487(14) 0.0507(12) Uani 1 1 d .
F1' F -0.0160(2) 0.6345(5) -0.17727(18) 0.0679(13) Uiso 1 1 d .
F2 F 0.25363(18) 0.1192(4) 0.03297(19) 0.0608(15) Uani 1 1 d .
F2' F -0.0044(2) 0.4555(6) -0.2185(2) 0.0768(15) Uiso 1 1 d .
F3 F 0.25618(19) 0.2795(5) -0.04375(16) 0.0605(13) Uani 1 1 d .
F3' F -0.0264(3) 0.7982(9) -0.2567(3) 0.125(3) Uiso 1 1 d .
F4 F 0.2024(2) 0.4358(5) -0.02778(19) 0.0643(15) Uani 1 1 d .
F4' F -0.0156(3) 0.6161(8) -0.3000(3) 0.115(2) Uiso 1 1 d .
F5 F 0.2778(2) 0.4952(6) 0.05754(19) 0.0847(16) Uani 1 1 d .
F6 F 0.3281(2) 0.3139(6) 0.0590(2) 0.0884(19) Uani 1 1 d .
F5' F 0.06906(7) 0.81191(11) -0.19289(2) 0.177(4) Uiso 1 1 d D
F6' F 0.07320(4) 0.78258(19) -0.26499(2) 0.180(4) Uiso 1 1 d D
F7 F 0.3578(2) 0.4038(5) -0.01366(19) 0.0778(15) Uani 1 1 d .
F8 F 0.2973(2) 0.5708(5) -0.02952(19) 0.0762(17) Uani 1 1 d .
F7' F 0.09038(12) 0.51396(9) -0.25150(2) 0.121(2) Uiso 1 1 d D
F8' F 0.10501(8) 0.56003(16) -0.17542(2) 0.120(2) Uiso 1 1 d D
F9 F 0.3509(2) 0.7007(6) 0.0526(2) 0.0840(17) Uani 1 1 d .
F10 F 0.4001(2) 0.5171(6) 0.08745(17) 0.0810(17) Uani 1 1 d .
F9' F 0.20349(5) 0.62655(8) -0.15001(4) 0.335(10) Uiso 1 1 d D
F10' F 0.17141(11) 0.81552(6) -0.18899(7) 0.130(3) Uiso 1 1 d D
F11 F 0.4593(2) 0.5233(6) 0.0293(2) 0.0895(19) Uani 1 1 d .
F11' F 0.1864(2) 0.64299(9) -0.25105(3) 0.325(10) Uiso 1 1 d D
F12' F 0.2077(2) 0.46824(6) -0.20210(5) 0.238(6) Uiso 1 1 d D
F12 F 0.4043(2) 0.6807(7) -0.01802(18) 0.0944(19) Uani 1 1 d .
F13 F 0.4367(2) 0.8689(6) 0.0494(2) 0.0829(19) Uani 1 1 d .
F14 F 0.4738(2) 0.7219(6) 0.10896(17) 0.0854(17) Uani 1 1 d .
F13' F 0.29655(13) 0.7349(2) -0.142511(18) 0.298(8) Uiso 1 1 d D
F14' F 0.27507(7) 0.79420(11) -0.21848(3) 0.488(18) Uiso 1 1 d D
F15 F 0.5563(2) 0.6559(6) 0.0741(3) 0.093(2) Uani 1 1 d .
F16 F 0.5160(2) 0.7702(6) 0.0075(2) 0.0867(18) Uani 1 1 d .
F15' F 0.29100(13) 0.57006(14) -0.255509(19) 0.501(19) Uiso 1 1 d D
F16' F 0.30743(2) 0.55787(6) -0.17761(2) 0.62(3) Uiso 1 1 d D
F17 F 0.5597(3) 0.9019(8) 0.1275(2) 0.114(2) Uani 1 1 d .
F18 F 0.5298(3) 1.0085(7) 0.0558(3) 0.109(3) Uani 1 1 d .
F17' F 0.38059(13) 0.46478(6) -0.17537(4) 0.200(5) Uiso 1 1 d D
F18' F 0.40047(16) 0.63103(11) -0.12276(3) 0.210(5) Uiso 1 1 d D
F19 F 0.6182(3) 0.8993(9) 0.0366(3) 0.131(3) Uani 1 1 d .
F20 F 0.6437(3) 1.0218(7) 0.1013(3) 0.143(3) Uani 1 1 d .
F21 F 0.6505(3) 0.8128(11) 0.1072(5) 0.177(5) Uani 1 1 d .
F19' F 0.47836(2) 0.64983(16) -0.15303(2) 0.286(8) Uiso 1 1 d D
F20' F 0.42669(4) 0.65853(17) -0.230270(16) 0.54(2) Uiso 1 1 d D
F21' F 0.39643(2) 0.74933(5) -0.17665(3) 0.52(2) Uiso 1 1 d D
C1 C 0.2110(3) 0.2188(7) 0.0135(2) 0.0382(15) Uiso 1 1 d .
C1' C -0.03133(3) 0.58188(11) -0.22382(3) 0.0528(19) Uiso 1 1 d D
C2 C 0.2416(3) 0.3326(7) -0.0077(3) 0.0406(16) Uiso 1 1 d .
C2' C -0.00906(2) 0.66450(11) -0.26225(3) 0.097(4) Uiso 1 1 d D
C3 C 0.2952(3) 0.4037(8) 0.0296(3) 0.0464(17) Uiso 1 1 d .
C3' C 0.052970(17) 0.73259(6) -0.23238(2) 0.178(8) Uiso 1 1 d D
C4 C 0.3319(3) 0.4931(8) 0.0075(3) 0.0478(18) Uiso 1 1 d .
C4' C 0.101563(15) 0.61284(6) -0.21822(3) 0.120(5) Uiso 1 1 d D
C5 C 0.3771(4) 0.5823(9) 0.0451(3) 0.057(2) Uiso 1 1 d .
C5' C 0.163668(14) 0.68107(6) -0.18874(3) 0.294(16) Uiso 1 1 d D
C6 C 0.4275(3) 0.6329(8) 0.0289(3) 0.0521(19) Uiso 1 1 d .
C6' C 0.211758(14) 0.60346(6) -0.20484(2) 1.51(19) Uiso 1 1 d D
C7 C 0.4647(4) 0.7485(9) 0.0600(3) 0.060(2) Uiso 1 1 d .
C7' C 0.269126(14) 0.69790(6) -0.18867(2) 0.82(7) Uiso 1 1 d D
C8 C 0.5226(4) 0.7703(9) 0.0559(3) 0.061(2) Uiso 1 1 d .
C8' C 0.313035(15) 0.63493(9) -0.212962(17) 0.49(3) Uiso 1 1 d D
C9 C 0.5582(4) 0.8957(11) 0.0818(4) 0.077(3) Uiso 1 1 d .
C9' C 0.373181(15) 0.59719(5) -0.16927(2) 1.35(14) Uiso 1 1 d D
C10 C 0.6194(5) 0.9062(13) 0.0837(5) 0.093(3) Uiso 1 1 d .
C10' C 0.425841(16) 0.64667(9) -0.18536(2) 0.47(3) Uiso 1 1 d D
C11 C 0.1824(3) -0.0123(9) -0.0737(3) 0.0530(19) Uiso 1 1 d .
C11' C -0.2104(3) 0.6176(8) -0.2515(3) 0.0455(17) Uiso 1 1 d .
C12 C 0.1442(3) 0.0875(8) -0.1064(3) 0.0484(18) Uiso 1 1 d .
C12' C -0.2072(3) 0.6717(8) -0.2942(3) 0.0466(17) Uiso 1 1 d .
C13 C 0.0849(3) 0.0474(8) -0.1116(3) 0.0476(18) Uiso 1 1 d .
C13' C -0.1594(3) 0.7721(8) -0.2819(3) 0.0465(17) Uiso 1 1 d .
C14 C 0.0896(3) -0.0617(7) -0.0788(3) 0.0432(17) Uiso 1 1 d .
C14' C -0.1383(3) 0.7827(7) -0.2284(2) 0.0392(15) Uiso 1 1 d .
C15 C 0.1494(3) -0.0970(8) -0.0537(3) 0.0479(18) Uiso 1 1 d .
C15' C -0.1673(3) 0.6841(8) -0.2097(3) 0.0438(17) Uiso 1 1 d .
C16' C -0.2541(4) 0.5171(11) -0.2485(4) 0.075(3) Uiso 1 1 d .
H16A H -0.2883 0.5674 -0.2491 0.113 Uiso 1 1 calc R
H16B H -0.2385 0.4640 -0.2176 0.113 Uiso 1 1 calc R
H16C H -0.2642 0.4536 -0.2769 0.113 Uiso 1 1 calc R
C16 C 0.2439(4) -0.0304(12) -0.0639(4) 0.084(3) Uiso 1 1 d .
H16D H 0.2490 -0.0937 -0.0886 0.126 Uiso 1 1 calc R
H16E H 0.2627 -0.0692 -0.0306 0.126 Uiso 1 1 calc R
H16F H 0.2610 0.0597 -0.0660 0.126 Uiso 1 1 calc R
C17' C -0.2514(4) 0.6556(11) -0.3465(4) 0.076(3) Uiso 1 1 d .
H17A H -0.2824 0.7228 -0.3515 0.115 Uiso 1 1 calc R
H17B H -0.2672 0.5614 -0.3507 0.115 Uiso 1 1 calc R
H17C H -0.2332 0.6722 -0.3708 0.115 Uiso 1 1 calc R
C17 C 0.1593(4) 0.1818(11) -0.1418(4) 0.078(3) Uiso 1 1 d .
H17D H 0.1573 0.1295 -0.1714 0.116 Uiso 1 1 calc R
H17E H 0.1981 0.2179 -0.1254 0.116 Uiso 1 1 calc R
H17F H 0.1321 0.2592 -0.1514 0.116 Uiso 1 1 calc R
C18 C 0.0331(4) 0.1038(10) -0.1513(3) 0.065(2) Uiso 1 1 d .
H18A H 0.0224 0.0429 -0.1804 0.097 Uiso 1 1 calc R
H18B H 0.0414 0.1969 -0.1606 0.097 Uiso 1 1 calc R
H18C H 0.0013 0.1089 -0.1390 0.097 Uiso 1 1 calc R
C18' C -0.1493(5) 0.8768(12) -0.3155(4) 0.092(3) Uiso 1 1 d .
H18D H -0.1747 0.9562 -0.3186 0.139 Uiso 1 1 calc R
H18E H -0.1570 0.8354 -0.3482 0.139 Uiso 1 1 calc R
H18F H -0.1093 0.9078 -0.3017 0.139 Uiso 1 1 calc R
C19 C 0.0404(3) -0.1382(9) -0.0722(3) 0.056(2) Uiso 1 1 d .
H19A H 0.0280 -0.2135 -0.0965 0.084 Uiso 1 1 calc R
H19B H 0.0085 -0.0740 -0.0771 0.084 Uiso 1 1 calc R
H19C H 0.0527 -0.1769 -0.0386 0.084 Uiso 1 1 calc R
C19' C -0.0977(4) 0.8864(11) -0.1976(4) 0.075(3) Uiso 1 1 d .
H19D H -0.1187 0.9700 -0.1950 0.113 Uiso 1 1 calc R
H19E H -0.0698 0.9101 -0.2130 0.113 Uiso 1 1 calc R
H19F H -0.0777 0.8481 -0.1645 0.113 Uiso 1 1 calc R
C20 C 0.1728(4) -0.2202(11) -0.0187(4) 0.074(3) Uiso 1 1 d .
H20A H 0.1734 -0.3031 -0.0381 0.110 Uiso 1 1 calc R
H20B H 0.1482 -0.2370 0.0006 0.110 Uiso 1 1 calc R
H20C H 0.2118 -0.1994 0.0039 0.110 Uiso 1 1 calc R
C20' C -0.1599(4) 0.6638(11) -0.1549(4) 0.077(3) Uiso 1 1 d .
H20D H -0.1842 0.7302 -0.1459 0.115 Uiso 1 1 calc R
H20E H -0.1197 0.6791 -0.1340 0.115 Uiso 1 1 calc R
H20F H -0.1710 0.5691 -0.1500 0.115 Uiso 1 1 calc R
C21' C -0.1888(3) 0.3076(9) -0.3326(3) 0.056(2) Uiso 1 1 d .
H21A H -0.1890 0.2460 -0.3596 0.084 Uiso 1 1 calc R
H21B H -0.2236 0.3645 -0.3435 0.084 Uiso 1 1 calc R
H21C H -0.1876 0.2520 -0.3038 0.084 Uiso 1 1 calc R
C21 C 0.0069(3) 0.2545(9) -0.0452(3) 0.056(2) Uiso 1 1 d .
H21D H -0.0165 0.3365 -0.0460 0.083 Uiso 1 1 calc R
H21E H 0.0074 0.1941 -0.0178 0.083 Uiso 1 1 calc R
H21F H -0.0092 0.2040 -0.0766 0.083 Uiso 1 1 calc R
C22' C -0.0703(4) 0.2922(11) -0.3058(4) 0.077(3) Uiso 1 1 d .
H22A H -0.0777 0.2382 -0.3362 0.115 Uiso 1 1 calc R
H22B H -0.0693 0.2300 -0.2787 0.115 Uiso 1 1 calc R
H22C H -0.0334 0.3399 -0.2972 0.115 Uiso 1 1 calc R
C22 C 0.0968(4) 0.4224(11) 0.0181(4) 0.073(3) Uiso 1 1 d .
H22D H 0.0683 0.4967 0.0109 0.109 Uiso 1 1 calc R
H22E H 0.1349 0.4628 0.0256 0.109 Uiso 1 1 calc R
H22F H 0.0962 0.3686 0.0466 0.109 Uiso 1 1 calc R
C23 C 0.0694(3) 0.4354(8) -0.0855(3) 0.053(2) Uiso 1 1 d .
H23A H 0.0443 0.5097 -0.0823 0.080 Uiso 1 1 calc R
H23B H 0.0518 0.3899 -0.1178 0.080 Uiso 1 1 calc R
H23C H 0.1065 0.4747 -0.0830 0.080 Uiso 1 1 calc R
C23' C -0.1310(4) 0.5010(10) -0.3729(3) 0.069(2) Uiso 1 1 d .
H23D H -0.1320 0.4298 -0.3974 0.104 Uiso 1 1 calc R
H23E H -0.0974 0.5605 -0.3670 0.104 Uiso 1 1 calc R
H23F H -0.1658 0.5573 -0.3854 0.104 Uiso 1 1 calc R

loop_
_atom_site_aniso_label
_atom_site_aniso_U_11
_atom_site_aniso_U_22
_atom_site_aniso_U_33
_atom_site_aniso_U_23
_atom_site_aniso_U_13
_atom_site_aniso_U_12
Ir1 0.03220(12) 0.02925(12) 0.03515(13) -0.00146(10) 0.00433(10) -0.00050(10)
Ir1' 0.03093(12) 0.03396(13) 0.02837(12) -0.00043(9) 0.00343(10) -0.00163(10)
I1 0.0561(3) 0.0591(3) 0.0402(2) 0.0112(2) 0.0058(2) -0.0106(2)
I1' 0.0755(3) 0.0452(3) 0.0551(3) 0.0155(2) 0.0159(2) 0.0064(2)
P1 0.0445(9) 0.0385(9) 0.0378(9) -0.0024(7) 0.0074(7) 0.0064(8)
P1' 0.0545(10) 0.0465(10) 0.0461(9) -0.0115(8) 0.0203(8) -0.0049(9)
F1 0.054(2) 0.059(2) 0.0300(18) -0.0036(18) 0.0042(17) -0.013(2)
F2 0.039(2) 0.041(2) 0.082(3) 0.015(2) -0.002(2) -0.0016(18)
F3 0.069(2) 0.060(2) 0.053(2) -0.021(2) 0.0238(19) -0.024(2)
F4 0.054(2) 0.048(2) 0.079(3) 0.018(2) 0.009(2) 0.000(2)
F5 0.089(3) 0.106(4) 0.073(3) -0.045(3) 0.046(2) -0.052(3)
F6 0.053(3) 0.087(3) 0.091(4) 0.035(3) -0.017(3) -0.028(2)
F7 0.081(3) 0.078(3) 0.090(3) -0.048(2) 0.049(2) -0.032(2)
F8 0.076(3) 0.070(3) 0.061(3) 0.021(2) -0.001(2) -0.026(2)
F9 0.073(3) 0.073(3) 0.115(3) -0.047(3) 0.044(2) -0.021(2)
F10 0.074(3) 0.107(4) 0.048(3) 0.006(3) 0.005(2) -0.048(3)
F11 0.063(2) 0.071(3) 0.145(4) -0.044(3) 0.050(3) -0.018(2)
F12 0.117(3) 0.117(4) 0.051(2) -0.001(3) 0.032(2) -0.062(3)
F13 0.076(3) 0.065(3) 0.112(4) -0.017(3) 0.038(3) -0.010(3)
F14 0.097(3) 0.111(4) 0.053(2) -0.024(3) 0.033(2) -0.056(3)
F15 0.068(3) 0.074(3) 0.132(5) -0.008(3) 0.030(3) -0.016(3)
F16 0.097(3) 0.096(4) 0.081(3) -0.020(3) 0.049(2) -0.035(3)
F17 0.111(4) 0.155(5) 0.082(3) -0.052(3) 0.044(3) -0.082(3)
F18 0.099(4) 0.073(4) 0.153(6) -0.006(4) 0.044(4) -0.021(3)
F19 0.105(4) 0.158(6) 0.157(5) -0.023(5) 0.081(3) -0.045(4)
F20 0.097(3) 0.116(4) 0.237(7) -0.087(4) 0.086(4) -0.071(3)
F21 0.057(4) 0.160(7) 0.274(12) 0.012(8) 0.011(5) -0.032(5)

loop_
_atom_type_symbol
_atom_type_description
_atom_type_scat_dispersion_real
_atom_type_scat_dispersion_imag
_atom_type_scat_source
C C 0.0033 0.0016 'International Tables Vol C Tables 4.2.6.8 and 6.1.1.4'
H H 0.0000 0.0000 'International Tables Vol C Tables 4.2.6.8 and 6.1.1.4'
F F 0.0171 0.0103 'International Tables Vol C Tables 4.2.6.8 and 6.1.1.4'
I I -0.4742 1.8119 'International Tables Vol C Tables 4.2.6.8 and 6.1.1.4'
Ir Ir -1.4442 7.9887 'International Tables Vol C Tables 4.2.6.8 and 6.1.1.4'
P P 0.1023 0.0942 'International Tables Vol C Tables 4.2.6.8 and 6.1.1.4'

loop_
_geom_angle_atom_site_label_1
_geom_angle_atom_site_label_2
_geom_angle_atom_site_label_3
_geom_angle
C1 Ir1 C12 109.8(3)
C1 Ir1 C15 115.2(3)
C12 Ir1 C15 63.1(3)
C1 Ir1 C13 148.2(3)
C12 Ir1 C13 38.9(3)
C15 Ir1 C13 62.1(3)
C1 Ir1 C14 152.8(3)
C12 Ir1 C14 62.5(3)
C15 Ir1 C14 37.6(3)
C13 Ir1 C14 35.7(3)
C1 Ir1 P1 93.5(2)
C12 Ir1 P1 110.6(2)
C15 Ir1 P1 151.22(19)
C13 Ir1 P1 94.8(2)
C14 Ir1 P1 113.68(19)
C1 Ir1 C11 96.0(3)
C12 Ir1 C11 37.6(3)
C15 Ir1 C11 36.8(3)
C13 Ir1 C11 62.4(3)
C14 Ir1 C11 61.5(3)
P1 Ir1 C11 148.0(2)
C1 Ir1 I1 87.3(2)
C12 Ir1 I1 152.5(2)
C15 Ir1 I1 90.5(2)
C13 Ir1 I1 123.4(2)
C14 Ir1 I1 92.3(2)
P1 Ir1 I1 88.74(6)
C11 Ir1 I1 122.1(2)
C1' Ir1' C13' 108.20(19)
C1' Ir1' C15' 114.85(17)
C13' Ir1' C15' 62.8(3)
C1' Ir1' C11' 152.56(19)
C13' Ir1' C11' 62.9(3)
C15' Ir1' C11' 37.7(2)
C1' Ir1' C12' 146.4(2)
C13' Ir1' C12' 38.6(3)
C15' Ir1' C12' 61.2(3)
C11' Ir1' C12' 35.4(3)
C1' Ir1' C14' 94.96(17)
C13' Ir1' C14' 37.5(3)
C15' Ir1' C14' 36.5(3)
C11' Ir1' C14' 61.7(3)
C12' Ir1' C14' 61.6(2)
C1' Ir1' P1' 94.38(6)
C13' Ir1' P1' 110.8(2)
C15' Ir1' P1' 150.74(18)
C11' Ir1' P1' 113.06(19)
C12' Ir1' P1' 95.4(2)
C14' Ir1' P1' 148.11(18)
C1' Ir1' I1' 88.15(3)
C13' Ir1' I1' 153.4(2)
C15' Ir1' I1' 91.48(19)
C11' Ir1' I1' 92.9(2)
C12' Ir1' I1' 124.2(2)
C14' Ir1' I1' 122.74(18)
P1' Ir1' I1' 87.97(6)
C22 P1 C21 101.7(4)
C22 P1 C23 101.0(4)
C21 P1 C23 102.8(4)
C22 P1 Ir1 119.9(3)
C21 P1 Ir1 111.3(3)
C23 P1 Ir1 117.7(3)
C23' P1' C22' 103.1(5)
C23' P1' C21' 104.5(4)
C22' P1' C21' 100.8(4)
C23' P1' Ir1' 115.7(3)
C22' P1' Ir1' 119.4(3)
C21' P1' Ir1' 111.3(3)
C5' F9' C6' 64.10(6)
C7' F14' C8' 60.91(6)
C8' F16' C7' 66.13(4)
C8' F16' C9' 66.14(3)
C7' F16' C9' 109.36(4)
C10' F21' C9' 66.08(4)
F1 C1 F2 104.1(5)
F1 C1 C2 102.3(5)
F2 C1 C2 103.2(5)
F1 C1 Ir1 116.9(5)
F2 C1 Ir1 108.8(4)
C2 C1 Ir1 119.8(4)
F1' C1' F2' 105.6(3)
F1' C1' C2' 116.8(2)
F2' C1' C2' 103.7(3)
F1' C1' Ir1' 106.8(2)
F2' C1' Ir1' 113.1(2)
C2' C1' Ir1' 110.89(5)
F3 C2 F4 107.8(6)
F3 C2 C3 107.6(6)
F4 C2 C3 106.4(6)
F3 C2 C1 110.2(6)
F4 C2 C1 107.2(6)
C3 C2 C1 117.2(6)
F4' C2' F3' 123.0(5)
F4' C2' C1' 119.1(4)
F3' C2' C1' 100.3(4)
F4' C2' C3' 117.1(4)
F3' C2' C3' 80.9(3)
C1' C2' C3' 109.54(6)
F6 C3 F5 107.9(7)
F6 C3 C2 110.6(6)
F5 C3 C2 108.4(6)
F6 C3 C4 108.3(6)
F5 C3 C4 104.2(6)
C2 C3 C4 116.9(6)
F6' C3' F5' 109.50(8)
F6' C3' C4' 89.69(8)
F5' C3' C4' 103.22(7)
F6' C3' C2' 108.05(7)
F5' C3' C2' 129.49(9)
C4' C3' C2' 109.53(5)
F8 C4 F7 105.9(6)
F8 C4 C5 110.8(6)
F7 C4 C5 109.2(6)
F8 C4 C3 109.4(6)
F7 C4 C3 106.5(6)
C5 C4 C3 114.7(7)
F7' C4' F8' 109.48(8)
F7' C4' C3' 112.99(11)
F8' C4' C3' 107.69(10)
F7' C4' C5' 126.35(14)
F8' C4' C5' 86.36(9)
C3' C4' C5' 109.56(5)
F10 C5 F9 109.0(7)
F10 C5 C4 111.1(7)
F9 C5 C4 108.0(6)
F10 C5 C6 107.2(6)
F9 C5 C6 105.6(7)
C4 C5 C6 115.7(7)
F10' C5' F9' 109.43(8)
F10' C5' C4' 120.97(11)
F9' C5' C4' 125.25(7)
F10' C5' C6' 109.17(14)
F9' C5' C6' 69.21(8)
C4' C5' C6' 109.43(5)
F12 C6 F11 108.8(7)
F12 C6 C7 107.0(7)
F11 C6 C7 110.0(6)
F12 C6 C5 107.6(6)
F11 C6 C5 107.2(7)
C7 C6 C5 116.0(7)
F12' C6' F11' 109.31(8)
F12' C6' C7' 128.4(3)
F11' C6' C7' 100.6(2)
F12' C6' C5' 111.1(3)
F11' C6' C5' 91.2(2)
C7' C6' C5' 109.27(5)
F12' C6' F9' 92.06(15)
F11' C6' F9' 137.8(2)
C7' C6' F9' 92.88(6)
C5' C6' F9' 46.69(4)
F13 C7 F14 106.1(8)
F13 C7 C6 110.0(6)
F14 C7 C6 108.0(7)
F13 C7 C8 107.5(7)
F14 C7 C8 107.3(6)
C6 C7 C8 117.2(8)
F13' C7' F14' 109.50(9)
F13' C7' C6' 122.12(13)
F14' C7' C6' 120.45(8)
F13' C7' C8' 110.75(15)
F14' C7' C8' 74.09(9)
C6' C7' C8' 109.46(5)
F13' C7' F16' 88.29(12)
F14' C7' F16' 121.41(9)
C6' C7' F16' 89.34(4)
C8' C7' F16' 47.74(3)
F16 C8 F15 103.1(8)
F16 C8 C9 109.9(8)
F15 C8 C9 106.2(7)
F16 C8 C7 108.4(6)
F15 C8 C7 109.5(8)
C9 C8 C7 118.6(8)
F16' C8' F15' 109.47(8)
F16' C8' C9' 66.13(4)
F15' C8' C9' 125.66(13)
F16' C8' C7' 66.13(4)
F15' C8' C7' 117.59(14)
C9' C8' C7' 109.36(5)
F16' C8' F14' 110.80(6)
F15' C8' F14' 107.24(11)
C9' C8' F14' 125.39(6)
C7' C8' F14' 45.01(4)
F17 C9 F18 109.8(10)
F17 C9 C8 109.3(9)
F18 C9 C8 105.4(7)
F17 C9 C10 107.3(8)
F18 C9 C10 106.6(9)
C8 C9 C10 118.2(10)
F18' C9' F17' 109.47(8)
F18' C9' C8' 137.58(16)
F17' C9' C8' 104.52(11)
F18' C9' F16' 109.71(19)
F17' C9' F16' 86.40(15)
C8' C9' F16' 47.73(3)
F18' C9' C10' 92.48(17)
F17' C9' C10' 94.55(14)
C8' C9' C10' 109.53(5)
F16' C9' C10' 156.14(5)
F18' C9' F21' 80.23(9)
F17' C9' F21' 142.11(14)
C8' C9' F21' 88.34(4)
F16' C9' F21' 125.87(4)
C10' C9' F21' 47.74(3)
F21 C10 F20 107.6(10)
F21 C10 F19 107.6(13)
F20 C10 F19 106.1(11)
F21 C10 C9 113.8(12)
F20 C10 C9 113.6(11)
F19 C10 C9 107.7(9)
F20' C10' F19' 109.53(6)
F20' C10' F21' 109.53(8)
F19' C10' F21' 109.52(7)
F20' C10' C9' 127.94(6)
F19' C10' C9' 120.90(6)
F21' C10' C9' 66.18(4)
C15 C11 C12 107.6(7)
C15 C11 C16 125.0(8)
C12 C11 C16 127.3(8)
C15 C11 Ir1 69.7(5)
C12 C11 Ir1 67.9(5)
C16 C11 Ir1 130.0(6)
C12' C11' C15' 108.4(7)
C12' C11' C16' 125.7(7)
C15' C11' C16' 125.7(8)
C12' C11' Ir1' 72.7(5)
C15' C11' Ir1' 71.0(4)
C16' C11' Ir1' 126.4(6)
C11 C12 C13 107.2(7)
C11 C12 C17 125.1(8)
C13 C12 C17 124.8(7)
C11 C12 Ir1 74.5(5)
C13 C12 Ir1 73.5(5)
C17 C12 Ir1 132.9(6)
C11' C12' C13' 109.7(6)
C11' C12' C17' 126.7(8)
C13' C12' C17' 122.7(7)
C11' C12' Ir1' 71.8(4)
C13' C12' Ir1' 69.6(4)
C17' C12' Ir1' 133.5(6)
C14 C13 C18 129.6(7)
C14 C13 C12 106.9(6)
C18 C13 C12 122.8(7)
C14 C13 Ir1 71.7(4)
C18 C13 Ir1 132.8(6)
C12 C13 Ir1 67.6(4)
C14' C13' C12' 104.8(7)
C14' C13' C18' 124.6(7)
C12' C13' C18' 127.1(7)
C14' C13' Ir1' 73.2(4)
C12' C13' Ir1' 71.8(4)
C18' C13' Ir1' 135.9(7)
C13 C14 C15 109.8(7)
C13 C14 C19 125.7(6)
C15 C14 C19 124.4(7)
C13 C14 Ir1 72.6(4)
C15 C14 Ir1 70.0(4)
C19 C14 Ir1 126.5(6)
C15' C14' C13' 108.7(6)
C15' C14' C19' 124.1(7)
C13' C14' C19' 126.9(7)
C15' C14' Ir1' 70.2(4)
C13' C14' Ir1' 69.3(4)
C19' C14' Ir1' 130.9(6)
C11 C15 C14 107.9(7)
C11 C15 C20 124.9(7)
C14 C15 C20 126.3(8)
C11 C15 Ir1 73.5(5)
C14 C15 Ir1 72.4(4)
C20 C15 Ir1 127.9(6)
C14' C15' C11' 108.0(6)
C14' C15' C20' 126.2(7)
C11' C15' C20' 125.4(7)
C14' C15' Ir1' 73.2(4)
C11' C15' Ir1' 71.3(4)
C20' C15' Ir1' 127.0(6)

loop_
_geom_bond_atom_site_label_1
_geom_bond_atom_site_label_2
_geom_bond_distance
Ir1 C1 2.061(6)
Ir1 C12 2.171(8)
Ir1 C15 2.210(8)
Ir1 C13 2.251(7)
Ir1 C14 2.241(7)
Ir1 P1 2.268(2)
Ir1 C11 2.259(9)
Ir1 I1 2.6848(10)
Ir1' C1' 2.1348(10)
Ir1' C13' 2.201(7)
Ir1' C15' 2.214(8)
Ir1' C11' 2.219(8)
Ir1' C12' 2.230(7)
Ir1' C14' 2.253(7)
Ir1' P1' 2.265(2)
Ir1' I1' 2.6859(9)
P1 C22 1.814(10)
P1 C21 1.809(8)
P1 C23 1.808(8)
P1' C23' 1.783(10)
P1' C22' 1.790(10)
P1' C21' 1.788(8)
F1 C1 1.366(8)
F1' C1' 1.344(5)
F2 C1 1.379(8)
F2' C1' 1.360(6)
F3 C2 1.312(9)
F3' C2' 1.374(9)
F4 C2 1.358(8)
F4' C2' 1.131(8)
F5 C3 1.355(10)
F6 C3 1.272(9)
F5' C3' 1.2975(8)
F6' C3' 1.2980(9)
F7 C4 1.336(10)
F8 C4 1.323(8)
F7' C4' 1.2976(8)
F8' C4' 1.2980(9)
F9 C5 1.359(10)
F10 C5 1.297(9)
F9' C5' 1.2981(8)
F9' C6' 1.6677(17)
F10' C5' 1.2980(8)
F11 C6 1.307(10)
F11' C6' 1.2985(9)
F12' C6' 1.2992(9)
F12 C6 1.337(9)
F13 C7 1.320(10)
F14 C7 1.360(10)
F13' C7' 1.2977(9)
F14' C7' 1.2976(9)
F14' C8' 1.7645(17)
F15 C8 1.358(10)
F16 C8 1.336(11)
F15' C8' 1.2978(8)
F16' C8' 1.2976(8)
F16' C7' 1.6034(8)
F16' C9' 1.6037(8)
F17 C9 1.297(13)
F18 C9 1.353(12)
F17' C9' 1.2979(9)
F18' C9' 1.2978(9)
F19 C10 1.337(15)
F20 C10 1.272(14)
F21 C10 1.211(15)
F19' C10' 1.2974(7)
F20' C10' 1.2973(8)
F21' C10' 1.2975(8)
F21' C9' 1.6038(8)
C1 C2 1.565(10)
C1' C2' 1.6031(9)
C2 C3 1.530(9)
C2' C3' 1.6028(8)
C3 C4 1.538(12)
C3' C4' 1.6028(7)
C4 C5 1.506(11)
C4' C5' 1.6028(7)
C5 C6 1.556(13)
C5' C6' 1.6046(8)
C6 C7 1.506(11)
C6' C7' 1.6041(7)
C7 C8 1.495(13)
C7' C8' 1.6034(7)
C8 C9 1.512(13)
C8' C9' 1.6037(7)
C9 C10 1.500(17)
C9' C10' 1.6025(8)
C11 C15 1.410(12)
C11 C12 1.429(10)
C11 C16 1.456(13)
C11' C12' 1.354(11)
C11' C15' 1.434(9)
C11' C16' 1.472(13)
C12 C13 1.474(11)
C12 C17 1.497(14)
C12' C13' 1.465(10)
C12' C17' 1.510(11)
C13 C14 1.377(11)
C13 C18 1.476(11)
C13' C14' 1.431(10)
C13' C18' 1.468(15)
C14 C15 1.435(10)
C14 C19 1.490(11)
C14' C15' 1.400(11)
C14' C19' 1.460(11)
C15 C20 1.519(12)
C15' C20' 1.523(13)
